data_7235690
loop_
_publ_author_name
'Pathak, Sudipta'
'Debnath, Kamalesh'
'Mollick, Md. Masud Rahaman'
'Pramanik, Animesh'

_publ_section_title
;
 Facile cyclization in the synthesis of highly fused diaza cyclooctanoid
 compounds using retrievable nano magnetite-supported sulfonic acid
 catalyst
;
_journal_issue 45
_journal_name_full 'RSC Adv.'
_journal_page_first 23779
_journal_paper_doi 10.1039/C4RA03384A
_journal_volume 4
_journal_year 2014
_chemical_formula_sum 'C28 H22 N2 O3'
_chemical_formula_weight 434.48
_space_group_IT_number 15
_space_group_name_Hall '-C 2yc'
_space_group_name_H-M_alt 'C 1 2/c 1'
_symmetry_cell_setting monoclinic
_symmetry_space_group_name_H-M 'C 1 2/c 1'
_atom_sites_solution_hydrogens geom
_atom_sites_solution_primary direct
_atom_sites_solution_secondary difmap
_audit_creation_method SHELXL-97
_cell_angle_alpha 90.00
_cell_angle_beta 102.299(3)
_cell_angle_gamma 90.00
_cell_formula_units_Z 8
_cell_length_a 18.825(4)
_cell_length_b 10.152(2)
_cell_length_c 23.818(5)
_cell_measurement_temperature 296(2)
_cell_volume 4447.4(16)
_computing_structure_refinement 'SHELXL-97 (Sheldrick, 2008)'
_computing_structure_solution 'SHELXS-97 (Sheldrick, 2008)'
_diffrn_ambient_temperature 296(2)
_diffrn_measured_fraction_theta_full 0.914
_diffrn_measured_fraction_theta_max 0.914
_diffrn_radiation_monochromator graphite
_diffrn_radiation_source 'fine-focus sealed tube'
_diffrn_radiation_type MoK\a
_diffrn_radiation_wavelength 0.71073
_diffrn_reflns_av_R_equivalents 0.0350
_diffrn_reflns_av_sigmaI/netI 0.0376
_diffrn_reflns_limit_h_max 21
_diffrn_reflns_limit_h_min -23
_diffrn_reflns_limit_k_max 12
_diffrn_reflns_limit_k_min -11
_diffrn_reflns_limit_l_max 28
_diffrn_reflns_limit_l_min -29
_diffrn_reflns_number 15340
_diffrn_reflns_theta_full 26.57
_diffrn_reflns_theta_max 26.57
_diffrn_reflns_theta_min 1.75
_exptl_absorpt_coefficient_mu 0.085
_exptl_crystal_colour Yellow
_exptl_crystal_density_diffrn 1.298
_exptl_crystal_density_method 'not measured'
_exptl_crystal_description needle
_exptl_crystal_F_000 1824
_exptl_crystal_size_max 0.4
_exptl_crystal_size_mid 0.3
_exptl_crystal_size_min 0.2
_refine_diff_density_max 0.537
_refine_diff_density_min -0.259
_refine_diff_density_rms 0.042
_refine_ls_extinction_method none
_refine_ls_goodness_of_fit_ref 0.984
_refine_ls_hydrogen_treatment mixed
_refine_ls_matrix_type full
_refine_ls_number_parameters 300
_refine_ls_number_reflns 4256
_refine_ls_number_restraints 0
_refine_ls_restrained_S_all 0.984
_refine_ls_R_factor_all 0.0783
_refine_ls_R_factor_gt 0.0506
_refine_ls_shift/su_max 0.001
_refine_ls_shift/su_mean 0.000
_refine_ls_structure_factor_coef Fsqd
_refine_ls_weighting_details 'calc w=1/[\s^2^(Fo^2^)+(0.0918P)^2^+1.0329P] where P=(Fo^2^+2Fc^2^)/3'
_refine_ls_weighting_scheme calc
_refine_ls_wR_factor_gt 0.1373
_refine_ls_wR_factor_ref 0.1564
_reflns_number_gt 2908
_reflns_number_total 4256
_reflns_threshold_expression >2sigma(I)
_cod_data_source_file c4ra03384a2.cif
_cod_data_source_block sp1
_cod_depositor_comments
;
The following automatic conversions were performed:

data item '_symmetry_cell_setting' value 'Monoclinic' was changed to
'monoclinic' in accordance with the
/home/saulius/struct/COD-crude-data/automatic-downloads/DataCite-retrospective/RSC/depositions/lib/dictionaries/cif_core.dic
dictionary named 'cif_core.dic' version 2.4.2 last updated on
2011-04-26.

Automatic conversion script
Id: cif_fix_values 6909 2019-04-08 15:41:33Z antanas 
;
_cod_original_cell_volume 4447.3(17)
_cod_original_sg_symbol_H-M C2/c
_cod_database_code 7235690

loop_
_symmetry_equiv_pos_as_xyz
'x, y, z'
'-x, y, -z+1/2'
'x+1/2, y+1/2, z'
'-x+1/2, y+1/2, -z+1/2'
'-x, -y, -z'
'x, -y, z-1/2'
'-x+1/2, -y+1/2, -z'
'x+1/2, -y+1/2, z-1/2'

loop_
_atom_site_label
_atom_site_type_symbol
_atom_site_fract_x
_atom_site_fract_y
_atom_site_fract_z
_atom_site_U_iso_or_equiv
_atom_site_adp_type
_atom_site_occupancy
_atom_site_symmetry_multiplicity
_atom_site_calc_flag
_atom_site_refinement_flags
O1 O 0.90059(8) 0.60264(16) 0.24607(6) 0.0548(4) Uani 1 1 d .
O2 O 1.02376(8) 0.55502(15) 0.07730(6) 0.0521(4) Uani 1 1 d .
O3 O 0.78785(8) 0.48858(17) -0.00230(7) 0.0648(5) Uani 1 1 d .
N1 N 0.89535(10) 0.58135(17) 0.04580(7) 0.0479(5) Uani 1 1 d .
N2 N 0.83655(10) 0.83816(17) 0.06937(7) 0.0470(5) Uani 1 1 d .
H2 H 0.7972 0.8790 0.0540 0.056 Uiso 1 1 calc R
C1 C 0.87367(16) 0.1754(3) 0.12586(14) 0.0806(8) Uani 1 1 d .
H1 H 0.8533 0.0945 0.1318 0.097 Uiso 1 1 calc R
C2 C 0.94030(16) 0.2114(3) 0.15979(14) 0.0803(9) Uani 1 1 d .
H2A H 0.9642 0.1534 0.1878 0.096 Uiso 1 1 calc R
C3 C 0.97173(13) 0.3308(2) 0.15290(11) 0.0663(7) Uani 1 1 d .
H3 H 1.0159 0.3553 0.1763 0.080 Uiso 1 1 calc R
C4 C 0.93554(11) 0.4136(2) 0.10998(9) 0.0486(5) Uani 1 1 d .
C5 C 0.95517(11) 0.5501(2) 0.09469(9) 0.0445(5) Uani 1 1 d .
C6 C 0.96258(10) 0.64896(19) 0.14587(8) 0.0398(5) Uani 1 1 d .
H6 H 0.9820 0.5974 0.1805 0.048 Uiso 1 1 calc R
C7 C 0.89388(10) 0.70911(19) 0.15547(8) 0.0387(5) Uani 1 1 d .
C8 C 0.87031(11) 0.6775(2) 0.20814(8) 0.0408(5) Uani 1 1 d .
C9 C 0.80126(11) 0.7517(2) 0.20705(8) 0.0417(5) Uani 1 1 d .
C10 C 0.75915(12) 0.7637(2) 0.24694(9) 0.0514(6) Uani 1 1 d .
H10 H 0.7703 0.7173 0.2814 0.062 Uiso 1 1 calc R
C11 C 0.69918(13) 0.8471(3) 0.23468(10) 0.0590(6) Uani 1 1 d .
H11 H 0.6699 0.8570 0.2613 0.071 Uiso 1 1 calc R
C12 C 0.83737(14) 0.2581(2) 0.08356(12) 0.0661(7) Uani 1 1 d .
H12 H 0.7929 0.2342 0.0605 0.079 Uiso 1 1 calc R
C13 C 0.86938(12) 0.3782(2) 0.07643(9) 0.0494(6) Uani 1 1 d .
C14 C 0.84393(11) 0.4856(2) 0.03504(9) 0.0489(6) Uani 1 1 d .
C15 C 0.84179(11) 0.78790(19) 0.12234(8) 0.0395(5) Uani 1 1 d .
C16 C 0.89277(12) 0.8280(2) 0.03652(9) 0.0489(6) Uani 1 1 d .
H16 H 0.9399 0.8428 0.0626 0.059 Uiso 1 1 calc R
C17 C 0.89463(14) 0.6932(2) 0.00820(9) 0.0573(6) Uani 1 1 d .
H17A H 0.8525 0.6859 -0.0232 0.069 Uiso 1 1 calc R
H17B H 0.9375 0.6890 -0.0082 0.069 Uiso 1 1 calc R
C18 C 0.88284(17) 0.9306(3) -0.00973(12) 0.0807(9) Uani 1 1 d .
H18A H 0.8356 0.9210 -0.0344 0.121 Uiso 1 1 calc R
H18B H 0.9195 0.9199 -0.0319 0.121 Uiso 1 1 calc R
H18C H 0.8870 1.0166 0.0074 0.121 Uiso 1 1 calc R
C19 C 0.78442(10) 0.8186(2) 0.15492(8) 0.0410(5) Uani 1 1 d .
C20 C 0.72493(12) 0.9016(2) 0.14240(9) 0.0486(5) Uani 1 1 d .
H20 H 0.7134 0.9469 0.1077 0.058 Uiso 1 1 calc R
C21 C 0.68280(13) 0.9150(2) 0.18359(10) 0.0572(6) Uani 1 1 d .
H21 H 0.6428 0.9710 0.1764 0.069 Uiso 1 1 calc R
C22 C 1.02419(11) 0.7339(2) 0.13664(8) 0.0411(5) Uani 1 1 d .
C23 C 1.05837(11) 0.6718(2) 0.09865(9) 0.0456(5) Uani 1 1 d .
C24 C 1.11974(12) 0.7212(2) 0.08443(11) 0.0577(6) Uani 1 1 d .
H24 H 1.1427 0.6776 0.0589 0.069 Uiso 1 1 calc R
C25 C 1.14615(13) 0.8392(3) 0.10977(11) 0.0624(7) Uani 1 1 d .
H25 H 1.1879 0.8748 0.1009 0.075 Uiso 1 1 calc R
C26 C 1.11314(12) 0.9062(2) 0.14767(10) 0.0547(6) Uani 1 1 d .
C27 C 1.05148(11) 0.8515(2) 0.16137(9) 0.0474(5) Uani 1 1 d .
H27 H 1.0285 0.8941 0.1872 0.057 Uiso 1 1 calc R
C28 C 1.14357(15) 1.0340(3) 0.17447(14) 0.0805(8) Uani 1 1 d .
H28A H 1.1905 1.0490 0.1660 0.121 Uiso 1 1 calc R
H28B H 1.1481 1.0295 0.2153 0.121 Uiso 1 1 calc R
H28C H 1.1115 1.1049 0.1591 0.121 Uiso 1 1 calc R

loop_
_atom_site_aniso_label
_atom_site_aniso_U_11
_atom_site_aniso_U_22
_atom_site_aniso_U_33
_atom_site_aniso_U_23
_atom_site_aniso_U_13
_atom_site_aniso_U_12
O1 0.0522(9) 0.0636(10) 0.0456(8) 0.0139(7) 0.0039(7) -0.0019(8)
O2 0.0449(9) 0.0513(9) 0.0612(9) -0.0105(7) 0.0136(7) -0.0002(7)
O3 0.0501(9) 0.0732(12) 0.0609(10) -0.0129(8) -0.0112(8) 0.0054(8)
N1 0.0503(11) 0.0457(11) 0.0436(9) -0.0056(8) 0.0008(8) 0.0039(9)
N2 0.0473(10) 0.0501(11) 0.0422(9) 0.0067(8) 0.0062(8) 0.0068(8)
C1 0.080(2) 0.0455(15) 0.113(2) -0.0026(15) 0.0138(18) -0.0146(14)
C2 0.0758(19) 0.0484(16) 0.108(2) 0.0178(15) 0.0005(17) 0.0003(14)
C3 0.0519(14) 0.0515(15) 0.0864(18) 0.0082(13) -0.0056(13) -0.0010(12)
C4 0.0403(12) 0.0400(12) 0.0626(13) -0.0072(10) 0.0043(10) 0.0014(9)
C5 0.0369(11) 0.0446(12) 0.0488(11) -0.0025(9) 0.0019(9) 0.0022(9)
C6 0.0352(11) 0.0420(12) 0.0393(10) 0.0012(8) 0.0015(8) -0.0018(9)
C7 0.0354(10) 0.0406(12) 0.0381(10) -0.0014(8) 0.0031(8) -0.0052(9)
C8 0.0388(11) 0.0421(12) 0.0382(10) -0.0009(9) 0.0009(9) -0.0086(9)
C9 0.0388(11) 0.0434(12) 0.0417(10) -0.0046(9) 0.0059(9) -0.0091(9)
C10 0.0512(13) 0.0576(14) 0.0472(12) -0.0043(10) 0.0146(10) -0.0089(11)
C11 0.0519(14) 0.0659(16) 0.0641(15) -0.0125(13) 0.0231(12) -0.0048(12)
C12 0.0531(15) 0.0533(16) 0.0882(18) -0.0160(14) 0.0064(13) -0.0109(12)
C13 0.0418(12) 0.0445(13) 0.0601(13) -0.0115(10) 0.0068(10) -0.0003(10)
C14 0.0413(12) 0.0516(14) 0.0505(12) -0.0158(10) 0.0025(10) 0.0058(10)
C15 0.0419(11) 0.0363(11) 0.0382(10) -0.0015(8) 0.0035(8) -0.0044(9)
C16 0.0535(13) 0.0523(13) 0.0410(11) 0.0072(9) 0.0100(10) 0.0019(11)
C17 0.0687(16) 0.0611(15) 0.0404(11) -0.0015(10) 0.0081(11) 0.0048(12)
C18 0.098(2) 0.0739(19) 0.0728(17) 0.0198(15) 0.0243(16) 0.0169(16)
C19 0.0373(11) 0.0397(11) 0.0439(11) -0.0065(9) 0.0040(9) -0.0057(9)
C20 0.0455(12) 0.0472(13) 0.0506(12) -0.0061(10) 0.0046(10) 0.0029(10)
C21 0.0460(13) 0.0582(15) 0.0661(15) -0.0115(12) 0.0093(11) 0.0042(11)
C22 0.0365(11) 0.0419(12) 0.0426(10) 0.0028(9) 0.0033(9) -0.0012(9)
C23 0.0392(12) 0.0457(13) 0.0503(12) 0.0037(10) 0.0059(9) -0.0001(10)
C24 0.0490(14) 0.0613(16) 0.0659(14) 0.0054(12) 0.0191(11) 0.0035(12)
C25 0.0433(13) 0.0640(17) 0.0802(17) 0.0166(14) 0.0136(12) -0.0080(12)
C26 0.0439(13) 0.0465(13) 0.0684(14) 0.0076(11) 0.0001(11) -0.0047(11)
C27 0.0417(12) 0.0464(13) 0.0508(12) 0.0005(10) 0.0026(9) -0.0007(10)
C28 0.0685(18) 0.0593(17) 0.107(2) 0.0003(15) 0.0031(16) -0.0210(14)

loop_
_atom_type_symbol
_atom_type_description
_atom_type_scat_dispersion_real
_atom_type_scat_dispersion_imag
_atom_type_scat_source
C C 0.0033 0.0016 'International Tables Vol C Tables 4.2.6.8 and 6.1.1.4'
H H 0.0000 0.0000 'International Tables Vol C Tables 4.2.6.8 and 6.1.1.4'
N N 0.0061 0.0033 'International Tables Vol C Tables 4.2.6.8 and 6.1.1.4'
O O 0.0106 0.0060 'International Tables Vol C Tables 4.2.6.8 and 6.1.1.4'

loop_
_geom_angle_atom_site_label_1
_geom_angle_atom_site_label_2
_geom_angle_atom_site_label_3
_geom_angle
C23 O2 C5 107.60(15)
C14 N1 C17 122.27(17)
C14 N1 C5 112.95(17)
C17 N1 C5 124.36(18)
C15 N2 C16 124.34(18)
C15 N2 H2 117.8
C16 N2 H2 117.8
C12 C1 C2 120.8(3)
C12 C1 H1 119.6
C2 C1 H1 119.6
C3 C2 C1 121.4(3)
C3 C2 H2A 119.3
C1 C2 H2A 119.3
C2 C3 C4 117.8(2)
C2 C3 H3 121.1
C4 C3 H3 121.1
C13 C4 C3 120.8(2)
C13 C4 C5 109.88(19)
C3 C4 C5 129.22(19)
O2 C5 N1 110.33(16)
O2 C5 C4 112.63(17)
N1 C5 C4 101.80(16)
O2 C5 C6 105.44(15)
N1 C5 C6 113.90(16)
C4 C5 C6 112.94(17)
C7 C6 C22 120.70(17)
C7 C6 C5 116.52(15)
C22 C6 C5 101.43(16)
C7 C6 H6 105.6
C22 C6 H6 105.6
C5 C6 H6 105.6
C15 C7 C8 108.17(18)
C15 C7 C6 133.27(18)
C8 C7 C6 118.45(17)
O1 C8 C7 126.5(2)
O1 C8 C9 126.22(19)
C7 C8 C9 107.32(17)
C10 C9 C19 121.4(2)
C10 C9 C8 131.51(19)
C19 C9 C8 107.02(18)
C9 C10 C11 118.2(2)
C9 C10 H10 120.9
C11 C10 H10 120.9
C21 C11 C10 120.6(2)
C21 C11 H11 119.7
C10 C11 H11 119.7
C1 C12 C13 117.7(2)
C1 C12 H12 121.1
C13 C12 H12 121.1
C4 C13 C12 121.5(2)
C4 C13 C14 108.58(19)
C12 C13 C14 130.0(2)
O3 C14 N1 126.0(2)
O3 C14 C13 127.4(2)
N1 C14 C13 106.58(17)
N2 C15 C7 131.2(2)
N2 C15 C19 119.51(18)
C7 C15 C19 109.25(17)
N2 C16 C18 110.92(19)
N2 C16 C17 112.95(19)
C18 C16 C17 107.97(19)
N2 C16 H16 108.3
C18 C16 H16 108.3
C17 C16 H16 108.3
N1 C17 C16 115.35(17)
N1 C17 H17A 108.4
C16 C17 H17A 108.4
N1 C17 H17B 108.4
C16 C17 H17B 108.4
H17A C17 H17B 107.5
C16 C18 H18A 109.5
C16 C18 H18B 109.5
H18A C18 H18B 109.5
C16 C18 H18C 109.5
H18A C18 H18C 109.5
H18B C18 H18C 109.5
C20 C19 C9 120.7(2)
C20 C19 C15 131.18(19)
C9 C19 C15 108.06(17)
C19 C20 C21 117.6(2)
C19 C20 H20 121.2
C21 C20 H20 121.2
C11 C21 C20 121.4(2)
C11 C21 H21 119.3
C20 C21 H21 119.3
C23 C22 C27 119.7(2)
C23 C22 C6 108.63(18)
C27 C22 C6 131.6(2)
C24 C23 C22 122.4(2)
C24 C23 O2 125.1(2)
C22 C23 O2 112.51(18)
C23 C24 C25 116.9(2)
C23 C24 H24 121.5
C25 C24 H24 121.5
C26 C25 C24 122.8(2)
C26 C25 H25 118.6
C24 C25 H25 118.6
C25 C26 C27 118.3(2)
C25 C26 C28 121.3(2)
C27 C26 C28 120.5(2)
C22 C27 C26 120.0(2)
C22 C27 H27 120.0
C26 C27 H27 120.0
C26 C28 H28A 109.5
C26 C28 H28B 109.5
H28A C28 H28B 109.5
C26 C28 H28C 109.5
H28A C28 H28C 109.5
H28B C28 H28C 109.5

loop_
_geom_bond_atom_site_label_1
_geom_bond_atom_site_label_2
_geom_bond_distance
O1 C8 1.225(2)
O2 C23 1.396(3)
O2 C5 1.438(3)
O3 C14 1.227(2)
N1 C14 1.357(3)
N1 C17 1.445(3)
N1 C5 1.472(3)
N2 C15 1.345(2)
N2 C16 1.448(3)
N2 H2 0.8600
C1 C12 1.376(4)
C1 C2 1.388(4)
C1 H1 0.9300
C2 C3 1.374(4)
C2 H2A 0.9300
C3 C4 1.385(3)
C3 H3 0.9300
C4 C13 1.377(3)
C4 C5 1.499(3)
C5 C6 1.562(3)
C6 C7 1.491(3)
C6 C22 1.499(3)
C6 H6 0.9800
C7 C15 1.376(3)
C7 C8 1.453(3)
C8 C9 1.498(3)
C9 C10 1.366(3)
C9 C19 1.391(3)
C10 C11 1.392(3)
C10 H10 0.9300
C11 C21 1.375(3)
C11 H11 0.9300
C12 C13 1.387(3)
C12 H12 0.9300
C13 C14 1.480(3)
C15 C19 1.491(3)
C16 C18 1.498(3)
C16 C17 1.530(3)
C16 H16 0.9800
C17 H17A 0.9700
C17 H17B 0.9700
C18 H18A 0.9600
C18 H18B 0.9600
C18 H18C 0.9600
C19 C20 1.383(3)
C20 C21 1.393(3)
C20 H20 0.9300
C21 H21 0.9300
C22 C23 1.370(3)
C22 C27 1.381(3)
C23 C24 1.367(3)
C24 C25 1.385(3)
C24 H24 0.9300
C25 C26 1.379(3)
C25 H25 0.9300
C26 C27 1.386(3)
C26 C28 1.504(3)
C27 H27 0.9300
C28 H28A 0.9600
C28 H28B 0.9600
C28 H28C 0.9600
